data_7250091
loop_
_publ_author_name
'Horikoshi, Ryo'
'Inoue, Ryota'
'Sumitani, Ryo'
'Takahashi, Kazuyuki'
'Mochida, Tomoyuki'

_publ_section_title
;
 Synthesis and structural characterization of the racemic and meso forms
 of 2,2&#x2032;&#x2032;-dibromo-1,1&#x2032;&#x2032;-biferrocenes and their
 mixed-valence salts
;
_journal_issue 15
_journal_name_full CrystEngComm
_journal_page_first 2371
_journal_page_last 2381
_journal_paper_doi 10.1039/D5CE00076A
_journal_volume 27
_journal_year 2025
_chemical_formula_sum 'C20 H16 Br2 Fe2 I7'
_chemical_formula_weight 1416.15
_space_group_crystal_system monoclinic
_space_group_IT_number 9
_space_group_name_Hall 'C -2yc'
_space_group_name_H-M_alt 'C 1 c 1'
_atom_sites_solution_hydrogens geom
_audit_update_record
;
2025-02-10 deposited with the CCDC.	2025-03-11 downloaded from the CCDC.
;
_cell_angle_alpha 90
_cell_angle_beta 108.410(2)
_cell_angle_gamma 90
_cell_formula_units_Z 4
_cell_length_a 14.684(2)
_cell_length_b 11.6577(19)
_cell_length_c 18.755(3)
_cell_measurement_reflns_used 3214
_cell_measurement_temperature 90.(2)
_cell_measurement_theta_max 28.1873
_cell_measurement_theta_min 2.2779
_cell_volume 3046.2(8)
_computing_cell_refinement 'SAINT V8.38A (Bruker AXS Inc., 2017)'
_computing_data_reduction 'SAINT V8.38A (Bruker AXS Inc., 2017)'
_computing_molecular_graphics 'shelXle (C.B. Huebschle, rev 833)'
_computing_structure_refinement 'SHELXL-2016/6 (Sheldrick, 2016)'
_computing_structure_solution 'SHELXT 2014/5 (Sheldrick, 2014)'
_diffrn_ambient_temperature 90.(2)
_diffrn_detector_area_resol_mean 8.3333
_diffrn_measured_fraction_theta_full 0.995
_diffrn_measured_fraction_theta_max 0.995
_diffrn_measurement_device_type 'Bruker APEXII CCD area detector'
_diffrn_measurement_method 'phi and omega scans'
_diffrn_radiation_monochromator 'Bruker Helios multilayer confocal mirror'
_diffrn_radiation_source 'Bruker TXS fine-focus rotating anode'
_diffrn_radiation_type MoK\a
_diffrn_radiation_wavelength 0.71073
_diffrn_reflns_av_R_equivalents 0.0298
_diffrn_reflns_av_unetI/netI 0.0596
_diffrn_reflns_limit_h_max 14
_diffrn_reflns_limit_h_min -19
_diffrn_reflns_limit_k_max 14
_diffrn_reflns_limit_k_min -15
_diffrn_reflns_limit_l_max 24
_diffrn_reflns_limit_l_min -19
_diffrn_reflns_number 8741
_diffrn_reflns_theta_full 27.48
_diffrn_reflns_theta_max 27.48
_diffrn_reflns_theta_min 2.28
_diffrn_source 'rotating-anode X-ray tube'
_diffrn_source_type 'Bruker Turbo X-ray Source'
_exptl_absorpt_coefficient_mu 10.680
_exptl_absorpt_correction_T_max 0.41
_exptl_absorpt_correction_T_min 0.32
_exptl_absorpt_correction_type multi-scan
_exptl_absorpt_process_details
;
SADABS-2016/2 - Bruker AXS area detector scaling and absorption correction
;
_exptl_crystal_colour black
_exptl_crystal_density_diffrn 3.088
_exptl_crystal_density_method 'not measured'
_exptl_crystal_description plate
_exptl_crystal_F_000 2516
_exptl_crystal_size_max 0.199
_exptl_crystal_size_mid 0.117
_exptl_crystal_size_min 0.100
_refine_diff_density_max 1.118
_refine_diff_density_min -1.022
_refine_ls_abs_structure_details
;

Classical Flack method preferred over Parsons because s.u. lower.
;
_refine_ls_abs_structure_Flack 0.018(14)
_refine_ls_extinction_method none
_refine_ls_goodness_of_fit_ref 0.963
_refine_ls_hydrogen_treatment constr
_refine_ls_matrix_type full
_refine_ls_number_parameters 280
_refine_ls_number_reflns 4903
_refine_ls_number_restraints 32
_refine_ls_restrained_S_all 0.963
_refine_ls_R_factor_all 0.0358
_refine_ls_R_factor_gt 0.0293
_refine_ls_shift/su_max 0.002
_refine_ls_shift/su_mean 0.000
_refine_ls_structure_factor_coef Fsqd
_refine_ls_weighting_details 'w=1/[\s^2^(Fo^2^)] where P=(Fo^2^+2Fc^2^)/3'
_refine_ls_weighting_scheme calc
_refine_ls_wR_factor_gt 0.0463
_refine_ls_wR_factor_ref 0.0479
_reflns_number_gt 4493
_reflns_number_total 4903
_reflns_threshold_expression 'I > 2\s(I)'
_cod_data_source_file d5ce00076a2.cif
_cod_data_source_block 1bI3_2
_cod_depositor_comments
;
The following automatic conversions were performed:

data item '_exptl_absorpt_correction_type' value 'Multi-Scan' was
changed to 'multi-scan' in accordance with the
/home/data/users/saulius/crontab/automatic-downloads/rss-feeds/RSC/lib/dictionaries/cif_core.dic
dictionary named 'cif_core.dic' version 2.4.2 last updated on
2011-04-26.

Automatic conversion script
Id: cif_fix_values 8170 2020-07-09 18:12:32Z antanas 

 Adding full bibliography for 7250089--7250092.cif.
;
_cod_original_cell_volume 3046.2(9)
_cod_database_code 7250091

loop_
_space_group_symop_operation_xyz
'x, y, z'
'x, -y, z+1/2'
'x+1/2, y+1/2, z'
'x+1/2, -y+1/2, z+1/2'

loop_
_atom_site_type_symbol
_atom_site_label
_atom_site_fract_x
_atom_site_fract_y
_atom_site_fract_z
_atom_site_U_iso_or_equiv
_atom_site_adp_type
_atom_site_calc_flag
_atom_site_refinement_flags_adp
_atom_site_refinement_flags_occupancy
_atom_site_refinement_flags_posn
_atom_site_occupancy
_atom_site_disorder_assembly
_atom_site_disorder_group
C C1 0.3206(7) 0.1079(9) 0.6734(5) 0.014(2) Uani d . . . 1 . .
C C2 0.2585(7) 0.0113(9) 0.6681(5) 0.016(2) Uani d . . . 1 . .
C C4 0.2068(8) 0.1532(10) 0.7300(5) 0.025(3) Uani d . . . 1 . .
H H4 0.170556 0.194354 0.755487 0.03 Uiso calc U . R 1 . .
C C3 0.1868(7) 0.0396(10) 0.7020(5) 0.021(2) Uani d U . . 1 . .
H H3 0.135778 -0.00819 0.705135 0.026 Uiso calc U . R 1 . .
C C6 0.4593(7) 0.0135(10) 0.8478(5) 0.018(2) Uani d . . . 1 . .
H H6 0.518162 0.026116 0.83801 0.022 Uiso calc U . R 1 . .
C C10 0.4111(9) 0.0911(11) 0.8821(6) 0.033(3) Uani d . . . 1 . .
H H10 0.432466 0.166322 0.898636 0.04 Uiso calc U . R 1 . .
C C7 0.4021(7) -0.0859(9) 0.8314(5) 0.019(2) Uani d . . . 1 . .
H H7 0.41538 -0.152542 0.807182 0.022 Uiso calc U . R 1 . .
C C9 0.3277(8) 0.0401(10) 0.8879(5) 0.026(3) Uani d U . . 1 . .
H H9 0.283156 0.073677 0.909045 0.031 Uiso calc U . R 1 . .
C C8 0.3220(8) -0.0708(10) 0.8565(5) 0.023(2) Uani d U . . 1 . .
H H8 0.272866 -0.125543 0.852885 0.027 Uiso calc U . R 1 . .
C C11 0.3938(7) 0.1256(9) 0.6362(5) 0.011(2) Uani d U . . 1 . .
C C12 0.4797(7) 0.1932(9) 0.6610(5) 0.016(2) Uani d . . . 1 . .
C C14 0.4632(8) 0.1288(10) 0.5417(5) 0.020(2) Uani d . . . 1 . .
H H14 0.474047 0.116395 0.494981 0.024 Uiso calc U . R 1 . .
C C13 0.5216(7) 0.1948(9) 0.6023(5) 0.020(2) Uani d . . . 1 . .
H H13 0.579076 0.233409 0.603564 0.024 Uiso calc U . R 1 . .
C C17 0.6061(10) -0.0610(12) 0.7248(6) 0.042(4) Uani d . . . 1 . .
H H17 0.620101 -0.036085 0.775384 0.05 Uiso calc U . R 1 . .
C C16 0.5317(9) -0.1355(11) 0.6863(7) 0.035(3) Uani d U . . 1 . .
H H16 0.486881 -0.170928 0.706392 0.042 Uiso calc U . R 1 . .
C C15 0.3864(7) 0.0852(10) 0.5626(5) 0.018(2) Uani d . . . 1 . .
H H15 0.337265 0.036529 0.532709 0.022 Uiso calc U . R 1 . .
C C20 0.5350(10) -0.1479(12) 0.6155(7) 0.048(4) Uani d . . . 1 . .
H H20 0.492096 -0.19319 0.577358 0.058 Uiso calc U . R 1 . .
C C18 0.6557(9) -0.0304(13) 0.6755(10) 0.057(4) Uani d . . . 1 . .
H H18 0.710159 0.018337 0.686135 0.069 Uiso calc U . R 1 . .
C C19 0.6095(12) -0.0855(13) 0.6072(8) 0.058(5) Uani d . . . 1 . .
H H19 0.627081 -0.080177 0.56272 0.07 Uiso calc U . R 1 . .
Br Br1 0.26344(8) -0.12894(10) 0.61987(5) 0.0230(3) Uani d . . . 1 . .
Br Br2 0.52906(8) 0.26667(10) 0.75280(5) 0.0243(3) Uani d . . . 1 . .
Fe Fe1 0.32199(10) 0.04985(13) 0.77759(7) 0.0137(3) Uani d . . . 1 . .
Fe Fe2 0.51677(10) 0.02660(13) 0.63365(7) 0.0137(3) Uani d . . . 1 . .
I I1 0.49982(4) 0.38705(6) 0.44595(3) 0.01447(14) Uani d . . . 1 . .
I I2 0.65553(4) 0.22957(6) 0.42883(3) 0.01298(14) Uani d . . . 1 . .
I I3 0.81006(4) 0.09647(6) 0.41185(3) 0.01634(15) Uani d . . . 1 . .
I I4 0.43699(5) 0.42100(6) 0.26441(3) 0.01750(15) Uani d . . . 1 . .
I I5 0.38986(5) 0.44287(7) 0.11117(3) 0.02553(18) Uani d . . . 1 . .
C C5 0.2883(7) 0.1957(9) 0.7146(5) 0.020(2) Uani d . . . 1 . .
H H5 0.317022 0.268766 0.728644 0.023 Uiso calc U . R 1 . .
I I6 0.61773(4) 0.63188(6) 0.45465(3) 0.01803(16) Uani d . . . 1 . .
I I7 0.71676(5) 0.82991(6) 0.44793(4) 0.02222(17) Uani d . . . 1 . .

loop_
_atom_site_aniso_label
_atom_site_aniso_U_11
_atom_site_aniso_U_22
_atom_site_aniso_U_33
_atom_site_aniso_U_12
_atom_site_aniso_U_13
_atom_site_aniso_U_23
C1 0.014(5) 0.013(6) 0.014(4) 0.010(4) 0.005(4) 0.006(4)
C2 0.013(5) 0.020(6) 0.016(5) 0.009(4) 0.004(4) 0.010(4)
C4 0.026(7) 0.025(7) 0.026(5) 0.019(5) 0.011(5) 0.005(5)
C3 0.008(5) 0.032(7) 0.024(5) 0.006(4) 0.004(4) 0.007(5)
C6 0.013(5) 0.024(7) 0.015(4) 0.000(5) 0.001(4) 0.007(4)
C10 0.056(9) 0.017(7) 0.023(5) 0.013(6) 0.006(6) 0.002(5)
C7 0.019(6) 0.018(6) 0.011(4) 0.012(5) -0.008(4) -0.005(4)
C9 0.037(6) 0.030(7) 0.012(4) 0.023(5) 0.008(4) 0.011(4)
C8 0.023(3) 0.023(3) 0.023(2) -0.0009(12) 0.0076(14) 0.0019(12)
C11 0.011(2) 0.011(2) 0.011(2) 0.0004(12) 0.0031(13) 0.0006(12)
C12 0.017(6) 0.020(6) 0.009(4) -0.005(4) 0.001(4) 0.004(4)
C14 0.026(6) 0.029(7) 0.006(4) -0.007(5) 0.005(4) -0.001(4)
C13 0.022(6) 0.019(7) 0.023(5) -0.003(5) 0.011(5) 0.011(5)
C17 0.048(9) 0.052(10) 0.019(5) 0.037(8) 0.000(6) 0.001(6)
C16 0.033(7) 0.027(7) 0.052(7) 0.015(5) 0.023(6) 0.027(5)
C15 0.016(6) 0.031(7) 0.005(4) -0.001(5) 0.001(4) 0.001(4)
C20 0.056(10) 0.033(10) 0.046(8) 0.013(7) 0.002(7) -0.007(6)
C18 0.021(8) 0.046(11) 0.108(12) 0.002(7) 0.025(8) 0.020(10)
C19 0.092(13) 0.048(11) 0.064(9) 0.031(9) 0.068(10) 0.020(8)
Br1 0.0202(6) 0.0281(7) 0.0222(5) -0.0105(5) 0.0087(5) -0.0088(5)
Br2 0.0360(7) 0.0184(6) 0.0179(5) -0.0102(5) 0.0073(5) -0.0043(4)
Fe1 0.0149(8) 0.0155(8) 0.0119(6) 0.0050(6) 0.0061(6) 0.0035(6)
Fe2 0.0123(8) 0.0186(9) 0.0116(6) 0.0002(6) 0.0057(6) 0.0011(6)
I1 0.0149(3) 0.0145(4) 0.0156(3) 0.0038(3) 0.0072(3) 0.0033(3)
I2 0.0132(3) 0.0135(4) 0.0121(3) -0.0008(3) 0.0038(2) 0.0004(3)
I3 0.0138(4) 0.0185(4) 0.0174(3) 0.0027(3) 0.0058(3) -0.0007(3)
I4 0.0176(4) 0.0179(4) 0.0168(3) 0.0022(3) 0.0051(3) 0.0029(3)
I5 0.0235(4) 0.0339(5) 0.0182(3) 0.0047(3) 0.0052(3) 0.0080(3)
C5 0.032(7) 0.010(6) 0.020(5) 0.013(5) 0.013(5) 0.007(4)
I6 0.0128(4) 0.0232(4) 0.0181(3) 0.0014(3) 0.0048(3) -0.0001(3)
I7 0.0173(4) 0.0233(4) 0.0276(3) -0.0041(3) 0.0094(3) -0.0096(3)

loop_
_atom_type_symbol
_atom_type_description
_atom_type_scat_dispersion_real
_atom_type_scat_dispersion_imag
_atom_type_scat_source
C C 0.0033 0.0016 'International Tables Vol C Tables 4.2.6.8 and 6.1.1.4'
H H 0.0000 0.0000 'International Tables Vol C Tables 4.2.6.8 and 6.1.1.4'
Br Br -0.2901 2.4595 'International Tables Vol C Tables 4.2.6.8 and 6.1.1.4'
Fe Fe 0.3463 0.8444 'International Tables Vol C Tables 4.2.6.8 and 6.1.1.4'
I I -0.4742 1.8119 'International Tables Vol C Tables 4.2.6.8 and 6.1.1.4'

loop_
_geom_angle_atom_site_label_1
_geom_angle_atom_site_label_2
_geom_angle_atom_site_label_3
_geom_angle_site_symmetry_1
_geom_angle_site_symmetry_3
_geom_angle
_geom_angle_publ_flag
C2 C1 C5 . . 106.5(8) ?
C2 C1 C11 . . 128.5(9) ?
C5 C1 C11 . . 124.5(10) ?
C2 C1 Fe1 . . 67.9(5) ?
C5 C1 Fe1 . . 68.5(5) ?
C11 C1 Fe1 . . 135.0(7) ?
C3 C2 C1 . . 109.3(9) ?
C3 C2 Br1 . . 124.0(8) ?
C1 C2 Br1 . . 126.6(7) ?
C3 C2 Fe1 . . 70.4(6) ?
C1 C2 Fe1 . . 71.0(5) ?
Br1 C2 Fe1 . . 127.3(5) ?
C5 C4 C3 . . 110.0(9) ?
C5 C4 Fe1 . . 69.9(6) ?
C3 C4 Fe1 . . 70.0(6) ?
C5 C4 H4 . . 125.0 ?
C3 C4 H4 . . 125.0 ?
Fe1 C4 H4 . . 126.8 ?
C4 C3 C2 . . 106.5(9) ?
C4 C3 Fe1 . . 69.3(6) ?
C2 C3 Fe1 . . 68.4(6) ?
C4 C3 H3 . . 126.8 ?
C2 C3 H3 . . 126.8 ?
Fe1 C3 H3 . . 127.1 ?
C7 C6 C10 . . 106.0(9) ?
C7 C6 Fe1 . . 68.6(6) ?
C10 C6 Fe1 . . 68.5(6) ?
C7 C6 H6 . . 127.0 ?
C10 C6 H6 . . 127.0 ?
Fe1 C6 H6 . . 127.3 ?
C9 C10 C6 . . 109.8(11) ?
C9 C10 Fe1 . . 70.3(7) ?
C6 C10 Fe1 . . 71.1(6) ?
C9 C10 H10 . . 125.1 ?
C6 C10 H10 . . 125.1 ?
Fe1 C10 H10 . . 125.2 ?
C6 C7 C8 . . 109.1(9) ?
C6 C7 Fe1 . . 71.4(6) ?
C8 C7 Fe1 . . 69.9(6) ?
C6 C7 H7 . . 125.5 ?
C8 C7 H7 . . 125.5 ?
Fe1 C7 H7 . . 124.9 ?
C10 C9 C8 . . 107.2(9) ?
C10 C9 Fe1 . . 69.8(6) ?
C8 C9 Fe1 . . 69.6(5) ?
C10 C9 H9 . . 126.4 ?
C8 C9 H9 . . 126.4 ?
Fe1 C9 H9 . . 125.8 ?
C7 C8 C9 . . 108.0(10) ?
C7 C8 Fe1 . . 69.7(6) ?
C9 C8 Fe1 . . 70.0(6) ?
C7 C8 H8 . . 126.0 ?
C9 C8 H8 . . 126.0 ?
Fe1 C8 H8 . . 125.8 ?
C15 C11 C12 . . 106.6(8) ?
C15 C11 C1 . . 124.7(9) ?
C12 C11 C1 . . 128.5(8) ?
C15 C11 Fe2 . . 67.1(5) ?
C12 C11 Fe2 . . 69.2(6) ?
C1 C11 Fe2 . . 132.7(7) ?
C13 C12 C11 . . 107.9(8) ?
C13 C12 Br2 . . 125.2(8) ?
C11 C12 Br2 . . 127.0(6) ?
C13 C12 Fe2 . . 67.5(6) ?
C11 C12 Fe2 . . 71.6(6) ?
Br2 C12 Fe2 . . 126.3(5) ?
C15 C14 C13 . . 108.0(8) ?
C15 C14 Fe2 . . 71.4(6) ?
C13 C14 Fe2 . . 70.3(6) ?
C15 C14 H14 . . 126.0 ?
C13 C14 H14 . . 126.0 ?
Fe2 C14 H14 . . 123.9 ?
C14 C13 C12 . . 108.3(9) ?
C14 C13 Fe2 . . 69.2(6) ?
C12 C13 Fe2 . . 72.7(6) ?
C14 C13 H13 . . 125.8 ?
C12 C13 H13 . . 125.8 ?
Fe2 C13 H13 . . 123.8 ?
C18 C17 C16 . . 107.6(11) ?
C18 C17 Fe2 . . 69.6(7) ?
C16 C17 Fe2 . . 72.1(6) ?
C18 C17 H17 . . 126.2 ?
C16 C17 H17 . . 126.2 ?
Fe2 C17 H17 . . 123.7 ?
C20 C16 C17 . . 107.9(11) ?
C20 C16 Fe2 . . 70.6(7) ?
C17 C16 Fe2 . . 68.7(7) ?
C20 C16 H16 . . 126.0 ?
C17 C16 H16 . . 126.0 ?
Fe2 C16 H16 . . 126.3 ?
C14 C15 C11 . . 109.2(9) ?
C14 C15 Fe2 . . 68.8(6) ?
C11 C15 Fe2 . . 73.4(5) ?
C14 C15 H15 . . 125.4 ?
C11 C15 H15 . . 125.4 ?
Fe2 C15 H15 . . 123.9 ?
C16 C20 C19 . . 109.5(13) ?
C16 C20 Fe2 . . 71.9(8) ?
C19 C20 Fe2 . . 69.4(9) ?
C16 C20 H20 . . 125.2 ?
C19 C20 H20 . . 125.2 ?
Fe2 C20 H20 . . 125.0 ?
C17 C18 C19 . . 106.7(13) ?
C17 C18 Fe2 . . 70.9(7) ?
C19 C18 Fe2 . . 70.3(8) ?
C17 C18 H18 . . 126.7 ?
C19 C18 H18 . . 126.7 ?
Fe2 C18 H18 . . 123.8 ?
C20 C19 C18 . . 108.3(11) ?
C20 C19 Fe2 . . 72.3(8) ?
C18 C19 Fe2 . . 69.8(8) ?
C20 C19 H19 . . 125.8 ?
C18 C19 H19 . . 125.8 ?
Fe2 C19 H19 . . 123.7 ?
C2 Fe1 C4 . . 68.5(4) ?
C2 Fe1 C5 . . 69.3(4) ?
C4 Fe1 C5 . . 40.4(4) ?
C2 Fe1 C7 . . 109.8(4) ?
C4 Fe1 C7 . . 160.9(5) ?
C5 Fe1 C7 . . 158.4(4) ?
C2 Fe1 C8 . . 118.6(4) ?
C4 Fe1 C8 . . 122.3(4) ?
C5 Fe1 C8 . . 159.8(4) ?
C7 Fe1 C8 . . 40.4(4) ?
C2 Fe1 C10 . . 168.2(4) ?
C4 Fe1 C10 . . 118.2(5) ?
C5 Fe1 C10 . . 108.9(5) ?
C7 Fe1 C10 . . 67.2(4) ?
C8 Fe1 C10 . . 67.2(5) ?
C2 Fe1 C3 . . 41.2(4) ?
C4 Fe1 C3 . . 40.7(4) ?
C5 Fe1 C3 . . 69.1(4) ?
C7 Fe1 C3 . . 125.4(4) ?
C8 Fe1 C3 . . 103.9(4) ?
C10 Fe1 C3 . . 150.1(4) ?
C2 Fe1 C9 . . 150.9(5) ?
C4 Fe1 C9 . . 103.8(4) ?
C5 Fe1 C9 . . 123.8(4) ?
C7 Fe1 C9 . . 67.9(4) ?
C8 Fe1 C9 . . 40.4(4) ?
C10 Fe1 C9 . . 39.9(5) ?
C3 Fe1 C9 . . 114.7(4) ?
C2 Fe1 C1 . . 41.1(4) ?
C4 Fe1 C1 . . 68.5(4) ?
C5 Fe1 C1 . . 41.4(4) ?
C7 Fe1 C1 . . 123.7(4) ?
C8 Fe1 C1 . . 155.6(4) ?
C10 Fe1 C1 . . 130.1(5) ?
C3 Fe1 C1 . . 69.3(4) ?
C9 Fe1 C1 . . 163.9(5) ?
C2 Fe1 C6 . . 130.1(4) ?
C4 Fe1 C6 . . 154.8(5) ?
C5 Fe1 C6 . . 123.2(4) ?
C7 Fe1 C6 . . 40.0(4) ?
C8 Fe1 C6 . . 67.7(4) ?
C10 Fe1 C6 . . 40.4(4) ?
C3 Fe1 C6 . . 164.5(5) ?
C9 Fe1 C6 . . 68.0(4) ?
C1 Fe1 C6 . . 112.7(4) ?
C14 Fe2 C18 . . 125.8(5) ?
C14 Fe2 C13 . . 40.5(4) ?
C18 Fe2 C13 . . 107.4(5) ?
C14 Fe2 C19 . . 106.0(5) ?
C18 Fe2 C19 . . 39.9(6) ?
C13 Fe2 C19 . . 116.9(5) ?
C14 Fe2 C17 . . 164.4(5) ?
C18 Fe2 C17 . . 39.5(5) ?
C13 Fe2 C17 . . 129.6(5) ?
C19 Fe2 C17 . . 65.8(5) ?
C14 Fe2 C15 . . 39.8(4) ?
C18 Fe2 C15 . . 163.3(5) ?
C13 Fe2 C15 . . 67.0(4) ?
C19 Fe2 C15 . . 127.0(6) ?
C17 Fe2 C15 . . 155.6(5) ?
C14 Fe2 C20 . . 117.7(5) ?
C18 Fe2 C20 . . 65.4(6) ?
C13 Fe2 C20 . . 149.6(5) ?
C19 Fe2 C20 . . 38.3(6) ?
C17 Fe2 C20 . . 64.8(5) ?
C15 Fe2 C20 . . 110.8(5) ?
C14 Fe2 C16 . . 150.9(5) ?
C18 Fe2 C16 . . 65.6(5) ?
C13 Fe2 C16 . . 168.6(5) ?
C19 Fe2 C16 . . 64.2(5) ?
C17 Fe2 C16 . . 39.3(5) ?
C15 Fe2 C16 . . 122.3(5) ?
C20 Fe2 C16 . . 37.5(5) ?
C14 Fe2 C12 . . 67.0(4) ?
C18 Fe2 C12 . . 120.2(5) ?
C13 Fe2 C12 . . 39.7(3) ?
C19 Fe2 C12 . . 151.5(6) ?
C17 Fe2 C12 . . 113.3(4) ?
C15 Fe2 C12 . . 66.3(4) ?
C20 Fe2 C12 . . 169.7(5) ?
C16 Fe2 C12 . . 134.6(4) ?
C14 Fe2 C11 . . 66.6(4) ?
C18 Fe2 C11 . . 154.6(6) ?
C13 Fe2 C11 . . 66.5(4) ?
C19 Fe2 C11 . . 165.4(6) ?
C17 Fe2 C11 . . 124.3(4) ?
C15 Fe2 C11 . . 39.4(3) ?
C20 Fe2 C11 . . 132.4(5) ?
C16 Fe2 C11 . . 115.6(4) ?
C12 Fe2 C11 . . 39.2(4) ?
I3 I2 I1 . . 175.67(3) ?
C4 C5 C1 . . 107.7(10) ?
C4 C5 Fe1 . . 69.7(6) ?
C1 C5 Fe1 . . 70.1(6) ?
C4 C5 H5 . . 126.2 ?
C1 C5 H5 . . 126.2 ?
Fe1 C5 H5 . . 125.6 ?

loop_
_geom_bond_atom_site_label_1
_geom_bond_atom_site_label_2
_geom_bond_site_symmetry_2
_geom_bond_distance
_geom_bond_publ_flag
C1 C2 . 1.432(15) ?
C1 C5 . 1.449(13) ?
C1 C11 . 1.470(12) ?
C1 Fe1 . 2.061(8) ?
C2 C3 . 1.430(13) ?
C2 Br1 . 1.881(11) ?
C2 Fe1 . 2.020(9) ?
C4 C5 . 1.407(14) ?
C4 C3 . 1.421(16) ?
C4 Fe1 . 2.038(10) ?
C4 H4 . 0.95 ?
C3 Fe1 . 2.047(10) ?
C3 H3 . 0.95 ?
C6 C7 . 1.407(15) ?
C6 C10 . 1.422(15) ?
C6 Fe1 . 2.074(10) ?
C6 H6 . 0.95 ?
C10 C9 . 1.396(16) ?
C10 Fe1 . 2.041(12) ?
C10 H10 . 0.95 ?
C7 C8 . 1.409(14) ?
C7 Fe1 . 2.039(10) ?
C7 H7 . 0.95 ?
C9 C8 . 1.412(15) ?
C9 Fe1 . 2.047(9) ?
C9 H9 . 0.95 ?
C8 Fe1 . 2.041(10) ?
C8 H8 . 0.95 ?
C11 C15 . 1.428(12) ?
C11 C12 . 1.434(13) ?
C11 Fe2 . 2.155(10) ?
C12 C13 . 1.421(12) ?
C12 Br2 . 1.853(9) ?
C12 Fe2 . 2.123(11) ?
C14 C15 . 1.401(13) ?
C14 C13 . 1.416(14) ?
C14 Fe2 . 2.039(10) ?
C14 H14 . 0.95 ?
C13 Fe2 . 2.054(10) ?
C13 H13 . 0.95 ?
C17 C18 . 1.391(17) ?
C17 C16 . 1.404(18) ?
C17 Fe2 . 2.067(11) ?
C17 H17 . 0.95 ?
C16 C20 . 1.352(16) ?
C16 Fe2 . 2.111(12) ?
C16 H16 . 0.95 ?
C15 Fe2 . 2.072(10) ?
C15 H15 . 0.95 ?
C20 C19 . 1.36(2) ?
C20 Fe2 . 2.094(14) ?
C20 H20 . 0.95 ?
C18 C19 . 1.40(2) ?
C18 Fe2 . 2.051(13) ?
C18 H18 . 0.95 ?
C19 Fe2 . 2.057(13) ?
C19 H19 . 0.95 ?
Fe1 C5 . 2.040(10) ?
I1 I2 . 3.0273(10) ?
I2 I3 . 2.8485(10) ?
I4 I5 . 2.7473(9) ?
C5 H5 . 0.95 ?
I6 I7 . 2.7523(10) ?

loop_
_geom_torsion_atom_site_label_1
_geom_torsion_atom_site_label_2
_geom_torsion_atom_site_label_3
_geom_torsion_atom_site_label_4
_geom_torsion_site_symmetry_1
_geom_torsion_site_symmetry_2
_geom_torsion_site_symmetry_3
_geom_torsion_site_symmetry_4
_geom_torsion
_geom_torsion_publ_flag
C5 C1 C2 C3 . . . . 2.5(11) ?
C11 C1 C2 C3 . . . . -169.0(9) ?
Fe1 C1 C2 C3 . . . . 60.3(7) ?
C5 C1 C2 Br1 . . . . 179.2(7) ?
C11 C1 C2 Br1 . . . . 7.8(15) ?
Fe1 C1 C2 Br1 . . . . -122.9(8) ?
C5 C1 C2 Fe1 . . . . -57.8(6) ?
C11 C1 C2 Fe1 . . . . 130.7(10) ?
C5 C4 C3 C2 . . . . 0.0(11) ?
Fe1 C4 C3 C2 . . . . -58.5(7) ?
C5 C4 C3 Fe1 . . . . 58.5(7) ?
C1 C2 C3 C4 . . . . -1.5(11) ?
Br1 C2 C3 C4 . . . . -178.4(7) ?
Fe1 C2 C3 C4 . . . . 59.1(7) ?
C1 C2 C3 Fe1 . . . . -60.7(7) ?
Br1 C2 C3 Fe1 . . . . 122.4(7) ?
C7 C6 C10 C9 . . . . 1.1(12) ?
Fe1 C6 C10 C9 . . . . 59.8(8) ?
C7 C6 C10 Fe1 . . . . -58.7(7) ?
C10 C6 C7 C8 . . . . -1.3(11) ?
Fe1 C6 C7 C8 . . . . -59.9(7) ?
C10 C6 C7 Fe1 . . . . 58.6(7) ?
C6 C10 C9 C8 . . . . -0.5(12) ?
Fe1 C10 C9 C8 . . . . 59.8(7) ?
C6 C10 C9 Fe1 . . . . -60.3(7) ?
C6 C7 C8 C9 . . . . 1.1(11) ?
Fe1 C7 C8 C9 . . . . -59.8(7) ?
C6 C7 C8 Fe1 . . . . 60.9(7) ?
C10 C9 C8 C7 . . . . -0.3(11) ?
Fe1 C9 C8 C7 . . . . 59.6(7) ?
C10 C9 C8 Fe1 . . . . -60.0(7) ?
C2 C1 C11 C15 . . . . 34.2(16) ?
C5 C1 C11 C15 . . . . -135.9(11) ?
Fe1 C1 C11 C15 . . . . 130.8(10) ?
C2 C1 C11 C12 . . . . -152.3(11) ?
C5 C1 C11 C12 . . . . 37.6(15) ?
Fe1 C1 C11 C12 . . . . -55.7(16) ?
C2 C1 C11 Fe2 . . . . -55.6(14) ?
C5 C1 C11 Fe2 . . . . 134.3(9) ?
Fe1 C1 C11 Fe2 . . . . 41.0(15) ?
C15 C11 C12 C13 . . . . 1.1(12) ?
C1 C11 C12 C13 . . . . -173.3(9) ?
Fe2 C11 C12 C13 . . . . 58.0(7) ?
C15 C11 C12 Br2 . . . . -179.0(8) ?
C1 C11 C12 Br2 . . . . 6.6(16) ?
Fe2 C11 C12 Br2 . . . . -122.1(9) ?
C15 C11 C12 Fe2 . . . . -56.8(7) ?
C1 C11 C12 Fe2 . . . . 128.7(10) ?
C15 C14 C13 C12 . . . . -0.9(12) ?
Fe2 C14 C13 C12 . . . . -62.6(7) ?
C15 C14 C13 Fe2 . . . . 61.8(8) ?
C11 C12 C13 C14 . . . . -0.2(12) ?
Br2 C12 C13 C14 . . . . 179.9(8) ?
Fe2 C12 C13 C14 . . . . 60.4(8) ?
C11 C12 C13 Fe2 . . . . -60.5(7) ?
Br2 C12 C13 Fe2 . . . . 119.5(8) ?
C18 C17 C16 C20 . . . . -1.0(14) ?
Fe2 C17 C16 C20 . . . . 59.9(9) ?
C18 C17 C16 Fe2 . . . . -60.9(9) ?
C13 C14 C15 C11 . . . . 1.6(12) ?
Fe2 C14 C15 C11 . . . . 62.7(7) ?
C13 C14 C15 Fe2 . . . . -61.1(7) ?
C12 C11 C15 C14 . . . . -1.7(12) ?
C1 C11 C15 C14 . . . . 173.0(9) ?
Fe2 C11 C15 C14 . . . . -59.8(7) ?
C12 C11 C15 Fe2 . . . . 58.1(7) ?
C1 C11 C15 Fe2 . . . . -127.1(9) ?
C17 C16 C20 C19 . . . . 0.8(15) ?
Fe2 C16 C20 C19 . . . . 59.5(10) ?
C17 C16 C20 Fe2 . . . . -58.7(9) ?
C16 C17 C18 C19 . . . . 0.9(15) ?
Fe2 C17 C18 C19 . . . . -61.6(10) ?
C16 C17 C18 Fe2 . . . . 62.5(8) ?
C16 C20 C19 C18 . . . . -0.2(17) ?
Fe2 C20 C19 C18 . . . . 60.8(10) ?
C16 C20 C19 Fe2 . . . . -61.0(10) ?
C17 C18 C19 C20 . . . . -0.5(17) ?
Fe2 C18 C19 C20 . . . . -62.4(10) ?
C17 C18 C19 Fe2 . . . . 61.9(9) ?
C3 C4 C5 C1 . . . . 1.5(11) ?
Fe1 C4 C5 C1 . . . . 60.1(7) ?
C3 C4 C5 Fe1 . . . . -58.6(7) ?
C2 C1 C5 C4 . . . . -2.4(11) ?
C11 C1 C5 C4 . . . . 169.5(9) ?
Fe1 C1 C5 C4 . . . . -59.9(7) ?
C2 C1 C5 Fe1 . . . . 57.4(6) ?
C11 C1 C5 Fe1 . . . . -130.6(9) ?
